data_7051104
loop_
_publ_author_name
'Andrieu, Jacques'
'Camus, Jean-Michel'
'Poli, Rinaldo'
'Richard, Philippe'

_publ_section_title
;
 New chiral \a-aminophosphine oxides and sulfides: an unprecedented
 rhodium-catalyzed ligand epimerization
;
_journal_issue 8
_journal_name_full 'New Journal of Chemistry'
_journal_page_first 1015
_journal_paper_doi 10.1039/b100217l
_journal_volume 25
_journal_year 2001
_chemical_formula_sum 'C27 H26 N O P'
_chemical_formula_weight 411.46
_space_group_IT_number 19
_symmetry_space_group_name_Hall 'P 2ac 2ab'
_symmetry_space_group_name_H-M 'P 21 21 21'
_atom_sites_solution_hydrogens geom
_atom_sites_solution_primary direct
_atom_sites_solution_secondary difmap
_audit_creation_date 2000-10-19T16:21:42-00:00
_audit_creation_method 'WinGX routine CIF_UPDATE'
_cell_angle_alpha 90
_cell_angle_beta 90
_cell_angle_gamma 90
_cell_formula_units_Z 4
_cell_length_a 5.8040(10)
_cell_length_b 16.911(3)
_cell_length_c 23.518(6)
_cell_measurement_temperature 110(2)
_cell_volume 2308.3(8)
_computing_structure_refinement 'SHELXL-97 (Sheldrick, 1997)'
_diffrn_ambient_temperature 110(2)
_diffrn_measured_fraction_theta_full 0.977
_diffrn_measured_fraction_theta_max 0.977
_diffrn_radiation_monochromator graphite
_diffrn_radiation_type MoK\a
_diffrn_radiation_wavelength 0.71073
_diffrn_reflns_av_R_equivalents 0
_diffrn_reflns_av_unetI/netI 0.0349
_diffrn_reflns_limit_h_max 7
_diffrn_reflns_limit_h_min 0
_diffrn_reflns_limit_k_max 20
_diffrn_reflns_limit_k_min 0
_diffrn_reflns_limit_l_max 28
_diffrn_reflns_limit_l_min -28
_diffrn_reflns_number 4099
_diffrn_reflns_theta_full 25.69
_diffrn_reflns_theta_max 25.69
_diffrn_reflns_theta_min 2.41
_exptl_absorpt_coefficient_mu 0.137
_exptl_crystal_density_diffrn 1.184
_exptl_crystal_density_method 'not measured'
_exptl_crystal_F_000 872
_refine_diff_density_max 0.129
_refine_diff_density_min -0.152
_refine_diff_density_rms 0.028
_refine_ls_abs_structure_details 'Flack H D (1983), Acta Cryst. A39, 876-881'
_refine_ls_abs_structure_Flack 0.00(9)
_refine_ls_extinction_method none
_refine_ls_goodness_of_fit_ref 1.045
_refine_ls_hydrogen_treatment mixed
_refine_ls_matrix_type full
_refine_ls_number_parameters 278
_refine_ls_number_reflns 4099
_refine_ls_number_restraints 0
_refine_ls_restrained_S_all 1.045
_refine_ls_R_factor_all 0.0409
_refine_ls_R_factor_gt 0.0358
_refine_ls_shift/su_max 0.473
_refine_ls_shift/su_mean 0.002
_refine_ls_structure_factor_coef Fsqd
_refine_ls_weighting_details 'calc w=1/[\s^2^(Fo^2^)+(0.0365P)^2^+0.4865P] where P=(Fo^2^+2Fc^2^)/3'
_refine_ls_weighting_scheme calc
_refine_ls_wR_factor_gt 0.0858
_refine_ls_wR_factor_ref 0.0891
_reflns_number_gt 3776
_reflns_number_total 4099
_reflns_threshold_expression >2sigma(I)
_cod_data_source_file b100217l.txt
_cod_data_source_block poli19
_cod_database_code 7051104

loop_
_symmetry_equiv_pos_as_xyz
'x, y, z'
'-x+1/2, -y, z+1/2'
'x+1/2, -y+1/2, -z'
'-x, y+1/2, -z+1/2'

loop_
_atom_site_label
_atom_site_type_symbol
_atom_site_fract_x
_atom_site_fract_y
_atom_site_fract_z
_atom_site_U_iso_or_equiv
_atom_site_adp_type
_atom_site_occupancy
_atom_site_symmetry_multiplicity
_atom_site_calc_flag
_atom_site_refinement_flags
_atom_site_disorder_assembly
_atom_site_disorder_group
P P 0.15252(8) 0.83978(3) 0.16457(2) 0.03791(13) Uani 1 1 d . . .
O O -0.0949(2) 0.86125(8) 0.15909(7) 0.0513(4) Uani 1 1 d . . .
N N 0.2705(3) 0.96279(9) 0.10342(7) 0.0403(4) Uani 1 1 d . . .
H H 0.131(4) 0.9711(13) 0.1046(9) 0.052 Uiso 1 1 d . . .
C1 C 0.3397(3) 0.92646(10) 0.15715(8) 0.0373(4) Uani 1 1 d . . .
H1 H 0.487(4) 0.9057(12) 0.1543(8) 0.048 Uiso 1 1 d . . .
C2 C 0.3971(3) 1.03513(11) 0.08799(9) 0.0456(5) Uani 1 1 d . . .
H2 H 0.4039 1.0697 0.1214 0.059 Uiso 1 1 calc R . .
C3 C 0.6402(4) 1.01394(17) 0.07090(14) 0.0814(8) Uani 1 1 d . . .
H3A H 0.7155 0.9876 0.1019 0.106 Uiso 1 1 calc R . .
H3B H 0.7233 1.0612 0.0615 0.106 Uiso 1 1 calc R . .
H3C H 0.6362 0.9795 0.0385 0.106 Uiso 1 1 calc R . .
C4 C 0.2646(4) 1.07683(11) 0.04196(9) 0.0450(5) Uani 1 1 d . . .
C5 C 0.1595(4) 1.14841(12) 0.05297(11) 0.0600(6) Uani 1 1 d . . .
H5 H 0.1785 1.1712 0.0887 0.078 Uiso 1 1 calc R . .
C6 C 0.0292(5) 1.18695(17) 0.01375(14) 0.0795(8) Uani 1 1 d . . .
H6 H -0.039 1.2351 0.0227 0.103 Uiso 1 1 calc R . .
C7 C -0.0001(6) 1.1548(2) -0.03815(16) 0.0930(10) Uani 1 1 d . . .
H7 H -0.0898 1.1809 -0.065 0.121 Uiso 1 1 calc R . .
C8 C 0.0997(7) 1.0848(2) -0.05156(13) 0.1095(12) Uani 1 1 d . . .
H8 H 0.0801 1.0632 -0.0876 0.142 Uiso 1 1 calc R . .
C9 C 0.2326(6) 1.04507(17) -0.01087(11) 0.0848(9) Uani 1 1 d . . .
H9 H 0.2996 0.9967 -0.0199 0.11 Uiso 1 1 calc R . .
C10 C 0.3300(3) 0.97772(10) 0.21015(8) 0.0402(4) Uani 1 1 d . . .
C11 C 0.5120(4) 0.97666(13) 0.24844(10) 0.0524(5) Uani 1 1 d . . .
H11 H 0.6407 0.9456 0.2409 0.068 Uiso 1 1 calc R . .
C12 C 0.5042(5) 1.02124(16) 0.29779(10) 0.0677(7) Uani 1 1 d . . .
H12 H 0.6269 1.0197 0.3232 0.088 Uiso 1 1 calc R . .
C13 C 0.3168(5) 1.06747(15) 0.30929(11) 0.0716(7) Uani 1 1 d . . .
H13 H 0.3112 1.0969 0.3427 0.093 Uiso 1 1 calc R . .
C14 C 0.1359(5) 1.07045(15) 0.27132(11) 0.0700(7) Uani 1 1 d . . .
H14 H 0.0096 1.1027 0.2788 0.091 Uiso 1 1 calc R . .
C15 C 0.1420(4) 1.02564(12) 0.22224(10) 0.0550(5) Uani 1 1 d . . .
H15 H 0.0188 1.0276 0.197 0.071 Uiso 1 1 calc R . .
C16 C 0.2163(3) 0.79637(11) 0.23299(8) 0.0424(5) Uani 1 1 d . . .
C17 C 0.4072(4) 0.75056(16) 0.24274(10) 0.0659(7) Uani 1 1 d . . .
H17 H 0.5113 0.7417 0.2133 0.086 Uiso 1 1 calc R . .
C18 C 0.4475(5) 0.71757(17) 0.29516(11) 0.0801(8) Uani 1 1 d . . .
H18 H 0.5775 0.6865 0.3009 0.104 Uiso 1 1 calc R . .
C19 C 0.2977(5) 0.73028(15) 0.33861(11) 0.0764(7) Uani 1 1 d . . .
H19 H 0.3236 0.7072 0.3739 0.099 Uiso 1 1 calc R . .
C20 C 0.1104(5) 0.77683(19) 0.33030(12) 0.0901(9) Uani 1 1 d . . .
H20 H 0.0106 0.7869 0.3604 0.117 Uiso 1 1 calc R . .
C21 C 0.0662(5) 0.80967(17) 0.27721(11) 0.0722(7) Uani 1 1 d . . .
H21 H -0.0644 0.8405 0.2716 0.094 Uiso 1 1 calc R . .
C22 C 0.2468(3) 0.76714(11) 0.11336(8) 0.0416(4) Uani 1 1 d . . .
C23 C 0.1010(4) 0.70398(14) 0.10442(11) 0.0689(7) Uani 1 1 d . . .
H23 H -0.0406 0.7021 0.1229 0.09 Uiso 1 1 calc R . .
C24 C 0.1643(6) 0.64347(16) 0.06811(14) 0.0917(9) Uani 1 1 d . . .
H24 H 0.0667 0.6004 0.0631 0.119 Uiso 1 1 calc R . .
C25 C 0.3696(5) 0.64635(15) 0.03945(12) 0.0759(7) Uani 1 1 d . . .
H25 H 0.4099 0.6059 0.0145 0.099 Uiso 1 1 calc R . .
C26 C 0.5141(4) 0.70852(15) 0.04758(11) 0.0667(6) Uani 1 1 d . . .
H26 H 0.6534 0.7106 0.0281 0.087 Uiso 1 1 calc R . .
C27 C 0.4551(4) 0.76900(13) 0.08478(10) 0.0549(5) Uani 1 1 d . . .
H27 H 0.5561 0.8109 0.0905 0.071 Uiso 1 1 calc R . .

loop_
_atom_site_aniso_label
_atom_site_aniso_U_11
_atom_site_aniso_U_22
_atom_site_aniso_U_33
_atom_site_aniso_U_23
_atom_site_aniso_U_13
_atom_site_aniso_U_12
P 0.0317(2) 0.0362(2) 0.0458(3) 0.0043(2) -0.0016(2) -0.0012(2)
O 0.0329(6) 0.0531(8) 0.0678(9) 0.0066(7) -0.0042(7) 0.0003(6)
N 0.0351(8) 0.0373(8) 0.0484(9) 0.0070(7) -0.0042(8) -0.0039(7)
C1 0.0300(8) 0.0363(8) 0.0454(10) 0.0026(8) -0.0007(9) 0.0012(8)
C2 0.0462(11) 0.0376(10) 0.0531(12) 0.0053(8) -0.0015(9) -0.0088(9)
C3 0.0426(12) 0.0861(17) 0.115(2) 0.0399(17) 0.0108(15) -0.0006(14)
C4 0.0478(11) 0.0380(10) 0.0492(11) 0.0048(9) 0.0033(10) -0.0024(9)
C5 0.0599(13) 0.0472(11) 0.0728(15) 0.0042(10) -0.0015(12) 0.0026(12)
C6 0.0738(17) 0.0601(15) 0.105(2) 0.0244(16) -0.0076(17) 0.0071(13)
C7 0.093(2) 0.088(2) 0.097(2) 0.043(2) -0.0153(19) 0.0064(19)
C8 0.143(3) 0.130(3) 0.0555(17) -0.0020(18) -0.0229(19) 0.014(3)
C9 0.120(2) 0.0763(17) 0.0582(15) -0.0103(13) -0.0077(16) 0.0247(16)
C10 0.0386(9) 0.0362(9) 0.0459(10) 0.0028(8) 0.0046(9) -0.0021(9)
C11 0.0465(11) 0.0560(12) 0.0548(12) -0.0036(10) -0.0047(10) 0.0029(11)
C12 0.0720(16) 0.0777(16) 0.0533(14) -0.0111(13) -0.0072(13) -0.0053(14)
C13 0.0865(19) 0.0710(15) 0.0572(14) -0.0202(12) 0.0151(14) -0.0084(15)
C14 0.0650(15) 0.0654(14) 0.0795(17) -0.0162(13) 0.0164(15) 0.0072(14)
C15 0.0465(11) 0.0536(11) 0.0647(13) -0.0056(10) 0.0021(11) 0.0036(11)
C16 0.0437(11) 0.0356(9) 0.0480(11) 0.0036(8) 0.0013(9) -0.0034(8)
C17 0.0690(16) 0.0804(16) 0.0483(12) 0.0109(12) 0.0023(11) 0.0286(13)
C18 0.0881(19) 0.0894(19) 0.0628(16) 0.0167(14) -0.0077(15) 0.0365(16)
C19 0.104(2) 0.0739(15) 0.0511(13) 0.0181(13) 0.0036(15) 0.0124(15)
C20 0.098(2) 0.109(2) 0.0623(16) 0.0248(16) 0.0313(17) 0.0240(18)
C21 0.0655(15) 0.0843(17) 0.0670(16) 0.0225(14) 0.0188(12) 0.0231(14)
C22 0.0436(10) 0.0373(9) 0.0440(11) 0.0039(8) -0.0061(9) -0.0011(8)
C23 0.0614(15) 0.0636(14) 0.0816(17) -0.0159(13) 0.0093(13) -0.0226(12)
C24 0.095(2) 0.0670(16) 0.113(2) -0.0362(16) 0.005(2) -0.0290(17)
C25 0.0770(18) 0.0673(15) 0.0834(17) -0.0328(14) -0.0052(16) 0.0027(15)
C26 0.0564(13) 0.0730(16) 0.0709(16) -0.0207(13) 0.0037(13) 0.0025(13)
C27 0.0464(11) 0.0536(12) 0.0648(14) -0.0101(11) 0.0051(11) -0.0078(10)

loop_
_atom_type_symbol
_atom_type_description
_atom_type_scat_dispersion_real
_atom_type_scat_dispersion_imag
_atom_type_scat_source
C C 0.0033 0.0016 'International Tables Vol C Tables 4.2.6.8 and 6.1.1.4'
N N 0.0061 0.0033 'International Tables Vol C Tables 4.2.6.8 and 6.1.1.4'
O O 0.0106 0.006 'International Tables Vol C Tables 4.2.6.8 and 6.1.1.4'
P P 0.1023 0.0942 'International Tables Vol C Tables 4.2.6.8 and 6.1.1.4'
H H 0 0 'International Tables Vol C Tables 4.2.6.8 and 6.1.1.4'

loop_
_geom_angle_atom_site_label_1
_geom_angle_atom_site_label_2
_geom_angle_atom_site_label_3
_geom_angle
_geom_angle_site_symmetry_1
_geom_angle_site_symmetry_3
_geom_angle_publ_flag
O P C22 113.63(9) . . ?
O P C16 111.98(9) . . ?
C22 P C16 104.81(9) . . ?
O P C1 111.65(8) . . ?
C22 P C1 107.52(9) . . ?
C16 P C1 106.76(9) . . ?
C1 N C2 115.18(15) . . ?
C1 N H 108.3(16) . . ?
C2 N H 111.0(16) . . ?
N C1 C10 117.35(14) . . ?
N C1 P 104.82(12) . . ?
C10 C1 P 110.86(13) . . ?
N C1 H1 110.5(12) . . ?
C10 C1 H1 108.0(13) . . ?
P C1 H1 104.5(12) . . ?
N C2 C4 108.18(16) . . ?
N C2 C3 109.55(18) . . ?
C4 C2 C3 113.43(19) . . ?
N C2 H2 108.5 . . ?
C4 C2 H2 108.5 . . ?
C3 C2 H2 108.5 . . ?
C2 C3 H3A 109.5 . . ?
C2 C3 H3B 109.5 . . ?
H3A C3 H3B 109.5 . . ?
C2 C3 H3C 109.5 . . ?
H3A C3 H3C 109.5 . . ?
H3B C3 H3C 109.5 . . ?
C9 C4 C5 117.1(2) . . ?
C9 C4 C2 122.7(2) . . ?
C5 C4 C2 120.2(2) . . ?
C6 C5 C4 122.6(2) . . ?
C6 C5 H5 118.7 . . ?
C4 C5 H5 118.7 . . ?
C7 C6 C5 119.4(3) . . ?
C7 C6 H6 120.3 . . ?
C5 C6 H6 120.3 . . ?
C6 C7 C8 120.6(3) . . ?
C6 C7 H7 119.7 . . ?
C8 C7 H7 119.7 . . ?
C7 C8 C9 119.7(3) . . ?
C7 C8 H8 120.2 . . ?
C9 C8 H8 120.2 . . ?
C4 C9 C8 120.5(3) . . ?
C4 C9 H9 119.7 . . ?
C8 C9 H9 119.7 . . ?
C11 C10 C15 118.20(19) . . ?
C11 C10 C1 119.78(18) . . ?
C15 C10 C1 122.02(18) . . ?
C12 C11 C10 120.8(2) . . ?
C12 C11 H11 119.6 . . ?
C10 C11 H11 119.6 . . ?
C13 C12 C11 120.2(2) . . ?
C13 C12 H12 119.9 . . ?
C11 C12 H12 119.9 . . ?
C12 C13 C14 119.9(2) . . ?
C12 C13 H13 120 . . ?
C14 C13 H13 120 . . ?
C13 C14 C15 120.1(2) . . ?
C13 C14 H14 120 . . ?
C15 C14 H14 120 . . ?
C14 C15 C10 120.8(2) . . ?
C14 C15 H15 119.6 . . ?
C10 C15 H15 119.6 . . ?
C17 C16 C21 118.5(2) . . ?
C17 C16 P 122.95(16) . . ?
C21 C16 P 118.51(16) . . ?
C16 C17 C18 121.1(2) . . ?
C16 C17 H17 119.4 . . ?
C18 C17 H17 119.4 . . ?
C19 C18 C17 120.1(2) . . ?
C19 C18 H18 119.9 . . ?
C17 C18 H18 119.9 . . ?
C20 C19 C18 119.8(2) . . ?
C20 C19 H19 120.1 . . ?
C18 C19 H19 120.1 . . ?
C19 C20 C21 120.6(2) . . ?
C19 C20 H20 119.7 . . ?
C21 C20 H20 119.7 . . ?
C16 C21 C20 119.8(2) . . ?
C16 C21 H21 120.1 . . ?
C20 C21 H21 120.1 . . ?
C23 C22 C27 118.7(2) . . ?
C23 C22 P 116.28(17) . . ?
C27 C22 P 124.98(15) . . ?
C22 C23 C24 120.3(2) . . ?
C22 C23 H23 119.9 . . ?
C24 C23 H23 119.9 . . ?
C25 C24 C23 120.6(2) . . ?
C25 C24 H24 119.7 . . ?
C23 C24 H24 119.7 . . ?
C26 C25 C24 119.7(2) . . ?
C26 C25 H25 120.2 . . ?
C24 C25 H25 120.2 . . ?
C25 C26 C27 120.4(2) . . ?
C25 C26 H26 119.8 . . ?
C27 C26 H26 119.8 . . ?
C22 C27 C26 120.3(2) . . ?
C22 C27 H27 119.9 . . ?
C26 C27 H27 119.9 . . ?

loop_
_geom_bond_atom_site_label_1
_geom_bond_atom_site_label_2
_geom_bond_distance
_geom_bond_site_symmetry_2
_geom_bond_publ_flag
P O 1.4870(13) . ?
P C22 1.805(2) . ?
P C16 1.807(2) . ?
P C1 1.8329(18) . ?
N C1 1.461(2) . ?
N C2 1.472(2) . ?
N H 0.82(2) . ?
C1 C10 1.519(3) . ?
C1 H1 0.93(2) . ?
C2 C4 1.503(3) . ?
C2 C3 1.510(3) . ?
C2 H2 0.98 . ?
C3 H3A 0.96 . ?
C3 H3B 0.96 . ?
C3 H3C 0.96 . ?
C4 C9 1.366(3) . ?
C4 C5 1.380(3) . ?
C5 C6 1.359(3) . ?
C5 H5 0.93 . ?
C6 C7 1.347(4) . ?
C6 H6 0.93 . ?
C7 C8 1.355(5) . ?
C7 H7 0.93 . ?
C8 C9 1.401(4) . ?
C8 H8 0.93 . ?
C9 H9 0.93 . ?
C10 C11 1.388(3) . ?
C10 C15 1.388(3) . ?
C11 C12 1.385(3) . ?
C11 H11 0.93 . ?
C12 C13 1.366(4) . ?
C12 H12 0.93 . ?
C13 C14 1.379(4) . ?
C13 H13 0.93 . ?
C14 C15 1.381(3) . ?
C14 H14 0.93 . ?
C15 H15 0.93 . ?
C16 C17 1.372(3) . ?
C16 C21 1.375(3) . ?
C17 C18 1.373(3) . ?
C17 H17 0.93 . ?
C18 C19 1.358(4) . ?
C18 H18 0.93 . ?
C19 C20 1.357(4) . ?
C19 H19 0.93 . ?
C20 C21 1.390(4) . ?
C20 H20 0.93 . ?
C21 H21 0.93 . ?
C22 C23 1.379(3) . ?
C22 C27 1.384(3) . ?
C23 C24 1.383(4) . ?
C23 H23 0.93 . ?
C24 C25 1.370(4) . ?
C24 H24 0.93 . ?
C25 C26 1.358(3) . ?
C25 H25 0.93 . ?
C26 C27 1.389(3) . ?
C26 H26 0.93 . ?
C27 H27 0.93 . ?

loop_
_geom_torsion_atom_site_label_1
_geom_torsion_atom_site_label_2
_geom_torsion_atom_site_label_3
_geom_torsion_atom_site_label_4
_geom_torsion
_geom_torsion_site_symmetry_1
_geom_torsion_site_symmetry_2
_geom_torsion_site_symmetry_3
_geom_torsion_site_symmetry_4
_geom_torsion_publ_flag
H1 C1 P O -169.6(13) . . . . ?
C1 P O H 24.5(5) . . . . ?
P O H N 3.7(18) . . . . ?
O H N C1 -35.9(17) . . . . ?
H N C1 H1 167(2) . . . . ?

loop_
_cod_related_entry_id
_cod_related_entry_database
_cod_related_entry_code
1 ChemSpider 21189645
